data_4117687
loop_
_publ_author_name
'Sebastien Monfette'
'Zo\"e R. Turner'
'Scott P. Semproni'
'Paul J. Chirik'

_publ_section_title
;
 Enantiopure C1-Symmetric Bis(imino)pyridine Cobalt Complexes for
 Asymmetric Alkene Hydrogenation
;
_journal_name_full 'Journal of the American Chemical Society'
_journal_page_first 4561
_journal_page_last 4564
_journal_paper_doi 10.1021/ja300503k
_journal_volume 134
_journal_year 2012
_chemical_absolute_configuration syn
_chemical_formula_sum 'C27 H39 Cl Co N3'
_chemical_formula_weight 499.99
_chemical_name_systematic
;
 ?
;
_space_group_IT_number 4
_symmetry_cell_setting monoclinic
_symmetry_space_group_name_Hall 'P 2yb'
_symmetry_space_group_name_H-M 'P 1 21 1'
_atom_sites_solution_hydrogens geom
_atom_sites_solution_primary direct
_atom_sites_solution_secondary difmap
_audit_creation_method SHELXL-97
_cell_angle_alpha 90.00
_cell_angle_beta 95.094(3)
_cell_angle_gamma 90.00
_cell_formula_units_Z 4
_cell_length_a 9.611(2)
_cell_length_b 12.746(3)
_cell_length_c 24.056(6)
_cell_measurement_reflns_used 66
_cell_measurement_temperature 100(2)
_cell_measurement_theta_max 16.4092
_cell_measurement_theta_min 3.2823
_cell_volume 2935.3(12)
_computing_structure_refinement 'SHELXL-97 (Sheldrick, 2008)'
_diffrn_ambient_temperature 100(2)
_diffrn_measured_fraction_theta_full 0.987
_diffrn_measured_fraction_theta_max 0.987
_diffrn_measurement_device_type 'Bruker APEX II CCD'
_diffrn_radiation_monochromator 'Triumph curved-crystal'
_diffrn_radiation_source 'fine-focus sealed tube'
_diffrn_radiation_type MoK\a
_diffrn_radiation_wavelength 0.71073
_diffrn_reflns_av_R_equivalents 0.0441
_diffrn_reflns_av_sigmaI/netI 0.0696
_diffrn_reflns_limit_h_max 12
_diffrn_reflns_limit_h_min -12
_diffrn_reflns_limit_k_max 16
_diffrn_reflns_limit_k_min -16
_diffrn_reflns_limit_l_max 30
_diffrn_reflns_limit_l_min -30
_diffrn_reflns_number 33480
_diffrn_reflns_theta_full 27.42
_diffrn_reflns_theta_max 27.42
_diffrn_reflns_theta_min 1.70
_exptl_absorpt_coefficient_mu 0.692
_exptl_absorpt_correction_T_max 0.7456
_exptl_absorpt_correction_T_min 0.6797
_exptl_absorpt_correction_type multi-scan
_exptl_absorpt_process_details 'SADABS V2008/1 (Bruker AXS)'
_exptl_crystal_colour 'clear dark purple-blue'
_exptl_crystal_density_diffrn 1.131
_exptl_crystal_description plate
_exptl_crystal_F_000 1064
_exptl_crystal_size_max 0.187
_exptl_crystal_size_mid 0.074
_exptl_crystal_size_min 0.036
_platon_squeeze_details
;The unit cell contains 3 diethyl ether molecules which have been treated
as a diffuse contribution to the overall scattering without specific
atom positions by SQUEEZE/PLATON.
;
_refine_diff_density_max 0.434
_refine_diff_density_min -0.437
_refine_diff_density_rms 0.059
_refine_ls_abs_structure_details 'Flack H D (1983), Acta Cryst. A39, 876-881'
_refine_ls_abs_structure_Flack 0.017(14)
_refine_ls_extinction_method none
_refine_ls_goodness_of_fit_ref 0.973
_refine_ls_hydrogen_treatment constr
_refine_ls_matrix_type full
_refine_ls_number_parameters 597
_refine_ls_number_reflns 13017
_refine_ls_number_restraints 1
_refine_ls_restrained_S_all 0.973
_refine_ls_R_factor_all 0.0634
_refine_ls_R_factor_gt 0.0438
_refine_ls_shift/su_max 0.001
_refine_ls_shift/su_mean 0.000
_refine_ls_structure_factor_coef Fsqd
_refine_ls_weighting_details 'calc w=1/[\s^2^(Fo^2^)+(0.0375P)^2^+0.0000P] where P=(Fo^2^+2Fc^2^)/3'
_refine_ls_weighting_scheme calc
_refine_ls_wR_factor_gt 0.0802
_refine_ls_wR_factor_ref 0.0852
_reflns_number_gt 10055
_reflns_number_total 13017
_reflns_threshold_expression >2\s(I)
_cod_data_source_file ja300503k_si_001_6.cif
_cod_data_source_block sm2
_cod_original_cell_volume 2935.2(12)
_cod_database_code 4117687

loop_
_symmetry_equiv_pos_as_xyz
'x, y, z'
'-x, y+1/2, -z'

loop_
_atom_site_label
_atom_site_type_symbol
_atom_site_fract_x
_atom_site_fract_y
_atom_site_fract_z
_atom_site_U_iso_or_equiv
_atom_site_adp_type
_atom_site_occupancy
_atom_site_symmetry_multiplicity
_atom_site_calc_flag
_atom_site_refinement_flags
C1 C 0.9747(4) 0.3801(3) 0.02169(16) 0.0265(9) Uani 1 1 d .
H1A H 1.0376 0.3666 0.0552 0.040 Uiso 1 1 calc R
H1B H 0.8793 0.3896 0.0322 0.040 Uiso 1 1 calc R
H1C H 1.0046 0.4438 0.0032 0.040 Uiso 1 1 calc R
C2 C 0.9786(4) 0.2874(3) -0.01808(14) 0.0165(8) Uani 1 1 d .
C3 C 0.8530(3) 0.2400(3) -0.04442(14) 0.0178(8) Uani 1 1 d .
C4 C 0.7158(4) 0.2583(3) -0.03500(15) 0.0215(8) Uani 1 1 d .
H4 H 0.6927 0.3144 -0.0115 0.026 Uiso 1 1 calc R
C5 C 0.6123(4) 0.1947(3) -0.05980(16) 0.0239(9) Uani 1 1 d .
H5 H 0.5180 0.2037 -0.0518 0.029 Uiso 1 1 calc R
C6 C 0.6469(4) 0.1189(4) -0.09582(15) 0.0270(9) Uani 1 1 d .
H6 H 0.5752 0.0769 -0.1142 0.032 Uiso 1 1 calc R
C7 C 0.7861(3) 0.1012(3) -0.10656(15) 0.0209(9) Uani 1 1 d .
C8 C 0.8452(4) 0.0300(3) -0.14468(15) 0.0206(8) Uani 1 1 d .
C9 C 0.7519(4) -0.0404(4) -0.17942(16) 0.0334(10) Uani 1 1 d .
H9A H 0.7405 -0.0137 -0.2178 0.050 Uiso 1 1 calc R
H9B H 0.6606 -0.0434 -0.1643 0.050 Uiso 1 1 calc R
H9C H 0.7927 -0.1109 -0.1793 0.050 Uiso 1 1 calc R
C10 C 1.2228(3) 0.2777(3) -0.00257(14) 0.0153(8) Uani 1 1 d .
C11 C 1.2715(4) 0.2246(3) 0.04634(15) 0.0185(8) Uani 1 1 d .
C12 C 1.3919(4) 0.2587(3) 0.07562(16) 0.0243(9) Uani 1 1 d .
H12 H 1.4275 0.2224 0.1083 0.029 Uiso 1 1 calc R
C13 C 1.4635(4) 0.3477(3) 0.05755(16) 0.0238(9) Uani 1 1 d .
H13 H 1.5454 0.3722 0.0785 0.029 Uiso 1 1 calc R
C14 C 1.4141(4) 0.3977(3) 0.00992(15) 0.0211(8) Uani 1 1 d .
H14 H 1.4630 0.4572 -0.0021 0.025 Uiso 1 1 calc R
C15 C 1.2962(4) 0.3652(3) -0.02121(15) 0.0208(9) Uani 1 1 d .
C16 C 1.1917(4) 0.1315(4) 0.06722(14) 0.0229(8) Uani 1 1 d .
H16 H 1.1175 0.1118 0.0372 0.028 Uiso 1 1 calc R
C17 C 1.2878(4) 0.0354(4) 0.07850(16) 0.0306(9) Uani 1 1 d .
H17A H 1.3318 0.0175 0.0445 0.046 Uiso 1 1 calc R
H17B H 1.2324 -0.0243 0.0897 0.046 Uiso 1 1 calc R
H17C H 1.3602 0.0520 0.1085 0.046 Uiso 1 1 calc R
C18 C 1.1187(4) 0.1598(3) 0.12018(16) 0.0350(11) Uani 1 1 d .
H18A H 1.1892 0.1802 0.1502 0.052 Uiso 1 1 calc R
H18B H 1.0668 0.0988 0.1320 0.052 Uiso 1 1 calc R
H18C H 1.0541 0.2183 0.1118 0.052 Uiso 1 1 calc R
C19 C 1.2455(4) 0.4210(3) -0.07551(16) 0.0238(9) Uani 1 1 d .
H19 H 1.1473 0.3978 -0.0861 0.029 Uiso 1 1 calc R
C20 C 1.3346(4) 0.3852(4) -0.12174(16) 0.0332(10) Uani 1 1 d .
H20A H 1.4330 0.4010 -0.1109 0.050 Uiso 1 1 calc R
H20B H 1.3045 0.4222 -0.1565 0.050 Uiso 1 1 calc R
H20C H 1.3232 0.3094 -0.1275 0.050 Uiso 1 1 calc R
C21 C 1.2443(4) 0.5410(4) -0.06973(17) 0.0365(10) Uani 1 1 d .
H21A H 1.1897 0.5608 -0.0388 0.055 Uiso 1 1 calc R
H21B H 1.2020 0.5722 -0.1045 0.055 Uiso 1 1 calc R
H21C H 1.3402 0.5666 -0.0622 0.055 Uiso 1 1 calc R
C22 C 1.0480(4) -0.0168(3) -0.19077(15) 0.0266(9) Uani 1 1 d .
H22 H 0.9727 -0.0607 -0.2104 0.032 Uiso 1 1 calc R
C23 C 1.1621(4) -0.0932(3) -0.16748(15) 0.0379(9) Uani 1 1 d .
H23A H 1.2460 -0.0537 -0.1542 0.057 Uiso 1 1 calc R
H23B H 1.1845 -0.1418 -0.1970 0.057 Uiso 1 1 calc R
H23C H 1.1285 -0.1330 -0.1365 0.057 Uiso 1 1 calc R
C24 C 1.0940(4) 0.0634(4) -0.23502(16) 0.0355(11) Uani 1 1 d .
C25 C 0.9640(4) 0.1166(4) -0.26270(16) 0.0379(10) Uani 1 1 d .
H25A H 0.9179 0.1564 -0.2347 0.057 Uiso 1 1 calc R
H25B H 0.8997 0.0633 -0.2794 0.057 Uiso 1 1 calc R
H25C H 0.9906 0.1644 -0.2918 0.057 Uiso 1 1 calc R
C26 C 1.1947(4) 0.1477(4) -0.21026(16) 0.0429(11) Uani 1 1 d .
H26A H 1.2251 0.1917 -0.2403 0.064 Uiso 1 1 calc R
H26B H 1.2763 0.1141 -0.1904 0.064 Uiso 1 1 calc R
H26C H 1.1473 0.1913 -0.1842 0.064 Uiso 1 1 calc R
C27 C 1.1628(5) 0.0012(5) -0.28045(17) 0.0588(15) Uani 1 1 d .
H27A H 1.1037 -0.0588 -0.2924 0.088 Uiso 1 1 calc R
H27B H 1.2548 -0.0240 -0.2653 0.088 Uiso 1 1 calc R
H27C H 1.1736 0.0469 -0.3125 0.088 Uiso 1 1 calc R
C28 C 0.5322(4) 0.3210(3) 0.46457(16) 0.0287(9) Uani 1 1 d .
H28A H 0.4400 0.3152 0.4439 0.043 Uiso 1 1 calc R
H28B H 0.5568 0.2540 0.4829 0.043 Uiso 1 1 calc R
H28C H 0.6019 0.3387 0.4387 0.043 Uiso 1 1 calc R
C29 C 0.5289(4) 0.4045(3) 0.50734(15) 0.0199(8) Uani 1 1 d .
C30 C 0.6549(4) 0.4474(3) 0.53472(15) 0.0185(8) Uani 1 1 d .
C31 C 0.7926(4) 0.4282(3) 0.52437(16) 0.0226(9) Uani 1 1 d .
H31 H 0.8142 0.3778 0.4973 0.027 Uiso 1 1 calc R
C32 C 0.8979(4) 0.4843(4) 0.55432(17) 0.0285(10) Uani 1 1 d .
H32 H 0.9927 0.4712 0.5482 0.034 Uiso 1 1 calc R
C33 C 0.8658(4) 0.5605(4) 0.59379(16) 0.0277(9) Uani 1 1 d .
H33 H 0.9373 0.6021 0.6126 0.033 Uiso 1 1 calc R
C34 C 0.7283(3) 0.5732(3) 0.60442(15) 0.0197(8) Uani 1 1 d .
C35 C 0.6689(4) 0.6384(4) 0.64532(14) 0.0244(8) Uani 1 1 d .
C36 C 0.7715(4) 0.7026(4) 0.68497(16) 0.0350(10) Uani 1 1 d .
H36A H 0.8029 0.7643 0.6652 0.053 Uiso 1 1 calc R
H36B H 0.8523 0.6590 0.6974 0.053 Uiso 1 1 calc R
H36C H 0.7244 0.7253 0.7174 0.053 Uiso 1 1 calc R
C37 C 0.2833(4) 0.4139(3) 0.49640(15) 0.0222(9) Uani 1 1 d .
C49 C 0.4442(4) 0.6886(3) 0.68271(15) 0.0249(9) Uani 1 1 d .
H49 H 0.3503 0.6975 0.6618 0.030 Uiso 1 1 calc R
C38 C 0.2278(4) 0.4710(3) 0.44982(16) 0.0246(9) Uani 1 1 d .
C50 C 0.4904(4) 0.8002(3) 0.69988(16) 0.0389(9) Uani 1 1 d .
H50A H 0.5568 0.7970 0.7332 0.058 Uiso 1 1 calc R
H50B H 0.4087 0.8415 0.7081 0.058 Uiso 1 1 calc R
H50C H 0.5353 0.8334 0.6693 0.058 Uiso 1 1 calc R
C39 C 0.1053(4) 0.4305(4) 0.42063(17) 0.0307(11) Uani 1 1 d .
H39 H 0.0653 0.4667 0.3886 0.037 Uiso 1 1 calc R
C51 C 0.4187(4) 0.6145(4) 0.73206(15) 0.0293(10) Uani 1 1 d .
C40 C 0.0434(4) 0.3421(4) 0.43697(17) 0.0306(11) Uani 1 1 d .
H40 H -0.0376 0.3162 0.4159 0.037 Uiso 1 1 calc R
C52 C 0.5531(5) 0.5880(4) 0.76931(17) 0.0439(12) Uani 1 1 d .
H52A H 0.5297 0.5442 0.8006 0.066 Uiso 1 1 calc R
H52B H 0.5973 0.6530 0.7837 0.066 Uiso 1 1 calc R
H52C H 0.6178 0.5499 0.7473 0.066 Uiso 1 1 calc R
C41 C 0.0979(4) 0.2884(4) 0.48467(17) 0.0300(10) Uani 1 1 d .
H41 H 0.0522 0.2269 0.4960 0.036 Uiso 1 1 calc R
C54 C 0.3167(5) 0.6696(4) 0.76840(17) 0.0453(12) Uani 1 1 d .
H54A H 0.2291 0.6847 0.7458 0.068 Uiso 1 1 calc R
H54B H 0.3583 0.7353 0.7830 0.068 Uiso 1 1 calc R
H54C H 0.2977 0.6237 0.7995 0.068 Uiso 1 1 calc R
C42 C 0.2202(4) 0.3241(3) 0.51659(16) 0.0208(9) Uani 1 1 d .
C46 C 0.2948(4) 0.5694(3) 0.42971(15) 0.0268(9) Uani 1 1 d .
H46 H 0.3686 0.5907 0.4595 0.032 Uiso 1 1 calc R
C53 C 0.3497(4) 0.5131(3) 0.71073(16) 0.0366(10) Uani 1 1 d .
H53A H 0.3333 0.4679 0.7424 0.055 Uiso 1 1 calc R
H53B H 0.4109 0.4770 0.6865 0.055 Uiso 1 1 calc R
H53C H 0.2604 0.5292 0.6896 0.055 Uiso 1 1 calc R
C47 C 0.3683(4) 0.5482(4) 0.37731(17) 0.0384(10) Uani 1 1 d .
H47A H 0.4395 0.4939 0.3852 0.058 Uiso 1 1 calc R
H47B H 0.4127 0.6128 0.3657 0.058 Uiso 1 1 calc R
H47C H 0.2998 0.5242 0.3474 0.058 Uiso 1 1 calc R
C48 C 0.1944(5) 0.6592(4) 0.42181(18) 0.0408(12) Uani 1 1 d .
H48A H 0.1188 0.6407 0.3934 0.061 Uiso 1 1 calc R
H48B H 0.2435 0.7214 0.4096 0.061 Uiso 1 1 calc R
H48C H 0.1551 0.6744 0.4572 0.061 Uiso 1 1 calc R
C43 C 0.2728(4) 0.2714(3) 0.56948(16) 0.0254(9) Uani 1 1 d .
H43 H 0.3702 0.2970 0.5795 0.031 Uiso 1 1 calc R
C45 C 0.1873(4) 0.2999(4) 0.61731(17) 0.0340(10) Uani 1 1 d .
H45A H 0.1798 0.3764 0.6198 0.051 Uiso 1 1 calc R
H45B H 0.2332 0.2724 0.6523 0.051 Uiso 1 1 calc R
H45C H 0.0937 0.2694 0.6107 0.051 Uiso 1 1 calc R
C44 C 0.2800(5) 0.1512(4) 0.56345(19) 0.0455(12) Uani 1 1 d .
H44A H 0.1853 0.1230 0.5561 0.068 Uiso 1 1 calc R
H44B H 0.3242 0.1208 0.5980 0.068 Uiso 1 1 calc R
H44C H 0.3351 0.1334 0.5324 0.068 Uiso 1 1 calc R
N1 N 1.0939(3) 0.2442(2) -0.03190(12) 0.0144(6) Uani 1 1 d .
N2 N 0.8869(3) 0.1642(2) -0.08025(12) 0.0164(7) Uani 1 1 d .
N3 N 0.9823(3) 0.0399(3) -0.14580(11) 0.0208(7) Uani 1 1 d .
N4 N 0.4152(3) 0.4499(3) 0.52434(12) 0.0192(7) Uani 1 1 d .
N5 N 0.6222(3) 0.5198(2) 0.57459(12) 0.0189(7) Uani 1 1 d .
N6 N 0.5315(3) 0.6371(3) 0.64249(11) 0.0212(7) Uani 1 1 d .
Cl1 Cl 1.28422(8) 0.07424(8) -0.07203(4) 0.0237(2) Uani 1 1 d .
Cl2 Cl 0.23017(8) 0.61393(8) 0.57573(4) 0.0223(2) Uani 1 1 d .
Co1 Co 1.06854(4) 0.13289(3) -0.086842(18) 0.01657(12) Uani 1 1 d .
Co2 Co 0.44495(4) 0.55133(3) 0.581961(18) 0.01681(12) Uani 1 1 d .

loop_
_atom_site_aniso_label
_atom_site_aniso_U_11
_atom_site_aniso_U_22
_atom_site_aniso_U_33
_atom_site_aniso_U_23
_atom_site_aniso_U_13
_atom_site_aniso_U_12
C1 0.026(2) 0.024(2) 0.030(2) -0.0080(16) 0.0029(16) 0.0058(15)
C2 0.0214(17) 0.0116(18) 0.0163(17) -0.0003(14) 0.0015(14) 0.0035(14)
C3 0.0172(17) 0.020(2) 0.0167(17) 0.0068(15) 0.0030(14) 0.0074(15)
C4 0.0215(18) 0.023(2) 0.0201(18) 0.0042(15) 0.0037(15) 0.0011(16)
C5 0.0143(17) 0.023(2) 0.035(2) 0.0071(18) 0.0040(17) 0.0025(16)
C6 0.0195(17) 0.028(2) 0.032(2) 0.006(2) -0.0069(15) -0.0052(18)
C7 0.0167(16) 0.025(2) 0.0201(18) 0.0042(16) -0.0040(14) -0.0036(15)
C8 0.0282(18) 0.0106(19) 0.0218(18) -0.0008(14) -0.0050(15) 0.0008(14)
C9 0.0244(19) 0.043(3) 0.031(2) -0.0092(18) -0.0091(16) -0.0052(17)
C10 0.0141(16) 0.015(2) 0.0165(18) -0.0029(15) 0.0001(14) 0.0051(14)
C11 0.0156(17) 0.017(2) 0.0225(19) -0.0062(15) -0.0002(15) -0.0029(14)
C12 0.023(2) 0.025(2) 0.024(2) -0.0003(17) -0.0001(16) 0.0037(18)
C13 0.0146(17) 0.028(2) 0.029(2) -0.0063(18) 0.0008(16) -0.0033(17)
C14 0.0195(17) 0.017(2) 0.027(2) -0.0081(16) 0.0043(16) -0.0016(16)
C15 0.0176(17) 0.023(2) 0.023(2) -0.0040(16) 0.0048(15) 0.0053(15)
C16 0.0239(16) 0.0228(19) 0.0208(17) 0.0039(17) -0.0053(13) 0.0056(17)
C17 0.043(2) 0.021(2) 0.027(2) 0.0023(18) -0.0017(17) 0.0026(18)
C18 0.032(2) 0.032(3) 0.041(2) 0.0092(18) 0.0089(18) 0.0030(17)
C19 0.0207(17) 0.023(2) 0.027(2) 0.0075(17) 0.0003(16) -0.0048(16)
C20 0.036(2) 0.043(3) 0.020(2) -0.0001(19) 0.0006(17) -0.004(2)
C21 0.043(2) 0.023(2) 0.043(2) 0.008(2) 0.0053(19) 0.0064(19)
C22 0.030(2) 0.027(2) 0.0226(19) -0.0080(16) 0.0008(16) 0.0086(17)
C23 0.049(2) 0.032(2) 0.031(2) -0.0081(16) -0.0037(17) 0.0162(17)
C24 0.037(2) 0.046(3) 0.023(2) -0.005(2) 0.0024(17) 0.010(2)
C25 0.049(2) 0.040(3) 0.024(2) 0.0022(19) 0.0001(17) 0.006(2)
C26 0.041(2) 0.058(3) 0.030(2) 0.010(2) 0.0070(17) -0.011(2)
C27 0.066(3) 0.084(4) 0.027(2) -0.001(2) 0.010(2) 0.032(3)
C28 0.0248(19) 0.024(2) 0.037(2) -0.0096(17) 0.0051(17) 0.0037(15)
C29 0.0186(18) 0.021(2) 0.0208(19) 0.0031(15) 0.0044(15) 0.0011(15)
C30 0.0209(18) 0.0128(19) 0.0219(18) -0.0012(14) 0.0034(15) -0.0011(15)
C31 0.0208(18) 0.018(2) 0.030(2) 0.0043(16) 0.0077(16) 0.0051(15)
C32 0.0168(18) 0.027(2) 0.042(3) 0.005(2) 0.0038(18) 0.0053(17)
C33 0.0179(16) 0.031(3) 0.034(2) 0.013(2) -0.0021(16) -0.0082(18)
C34 0.0210(17) 0.0115(19) 0.0259(19) 0.0039(15) -0.0026(15) -0.0002(14)
C35 0.0284(17) 0.020(2) 0.0231(18) 0.0070(17) -0.0057(15) -0.0057(17)
C36 0.029(2) 0.043(3) 0.031(2) -0.0086(19) -0.0123(17) -0.0047(18)
C37 0.0143(17) 0.026(2) 0.026(2) -0.0117(18) 0.0034(16) -0.0004(16)
C49 0.033(2) 0.020(2) 0.0208(19) -0.0053(15) -0.0030(16) 0.0004(16)
C38 0.0237(19) 0.026(2) 0.024(2) -0.0041(17) 0.0018(16) 0.0108(17)
C50 0.048(2) 0.027(2) 0.041(2) -0.0056(16) -0.0028(18) 0.0070(17)
C39 0.022(2) 0.045(3) 0.025(2) -0.012(2) -0.0056(17) 0.007(2)
C51 0.040(2) 0.028(3) 0.0205(19) 0.0009(18) 0.0077(17) 0.006(2)
C40 0.0171(19) 0.046(3) 0.028(2) -0.018(2) -0.0026(17) -0.002(2)
C52 0.058(3) 0.046(3) 0.027(2) 0.0020(19) 0.0008(19) 0.009(2)
C41 0.0226(19) 0.030(3) 0.039(2) -0.008(2) 0.0118(19) -0.0050(18)
C54 0.060(3) 0.048(3) 0.028(2) -0.006(2) 0.011(2) 0.012(2)
C42 0.0188(18) 0.019(2) 0.025(2) -0.0061(16) 0.0043(16) -0.0015(15)
C46 0.0312(19) 0.024(2) 0.0242(19) 0.0031(16) -0.0026(15) -0.0029(17)
C53 0.052(3) 0.034(2) 0.025(2) 0.0094(17) 0.0053(18) -0.0045(19)
C47 0.040(2) 0.032(2) 0.044(2) 0.004(2) 0.0105(18) 0.013(2)
C48 0.049(3) 0.040(3) 0.033(2) 0.000(2) 0.003(2) 0.015(2)
C43 0.0251(19) 0.018(2) 0.034(2) -0.0014(17) 0.0069(16) -0.0042(16)
C45 0.042(2) 0.024(2) 0.036(2) 0.0028(19) 0.0074(19) 0.0016(19)
C44 0.059(3) 0.030(3) 0.049(3) 0.002(2) 0.009(2) 0.003(2)
N1 0.0176(14) 0.0084(15) 0.0174(15) -0.0017(11) 0.0029(12) 0.0017(11)
N2 0.0132(13) 0.0161(19) 0.0197(15) 0.0021(12) 0.0008(12) -0.0039(12)
N3 0.0234(14) 0.0181(17) 0.0210(15) 0.0030(14) 0.0018(12) 0.0006(14)
N4 0.0159(15) 0.0199(17) 0.0214(16) 0.0023(13) -0.0012(12) -0.0025(12)
N5 0.0205(14) 0.0152(19) 0.0204(16) 0.0036(13) -0.0015(12) 0.0002(13)
N6 0.0252(14) 0.0202(17) 0.0178(14) -0.0034(14) -0.0002(12) -0.0009(15)
Cl1 0.0175(4) 0.0250(6) 0.0288(5) -0.0026(4) 0.0025(4) 0.0044(4)
Cl2 0.0174(4) 0.0240(6) 0.0259(5) -0.0041(4) 0.0033(3) 0.0019(4)
Co1 0.0141(2) 0.0159(3) 0.0196(3) -0.0030(2) 0.00056(18) 0.0008(2)
Co2 0.0155(2) 0.0157(3) 0.0193(3) -0.0012(2) 0.00215(19) 0.0010(2)

loop_
_atom_type_symbol
_atom_type_description
_atom_type_scat_dispersion_real
_atom_type_scat_dispersion_imag
_atom_type_scat_source
C C 0.0033 0.0016 'International Tables Vol C Tables 4.2.6.8 and 6.1.1.4'
H H 0.0000 0.0000 'International Tables Vol C Tables 4.2.6.8 and 6.1.1.4'
N N 0.0061 0.0033 'International Tables Vol C Tables 4.2.6.8 and 6.1.1.4'
Cl Cl 0.1484 0.1585 'International Tables Vol C Tables 4.2.6.8 and 6.1.1.4'
Co Co 0.3494 0.9721 'International Tables Vol C Tables 4.2.6.8 and 6.1.1.4'

loop_
_geom_angle_atom_site_label_1
_geom_angle_atom_site_label_2
_geom_angle_atom_site_label_3
_geom_angle
N1 C2 C3 114.0(3)
N1 C2 C1 123.7(3)
C3 C2 C1 122.2(3)
N2 C3 C4 120.9(4)
N2 C3 C2 109.8(3)
C4 C3 C2 129.2(3)
C5 C4 C3 119.6(4)
C6 C5 C4 119.1(3)
C5 C6 C7 121.5(4)
N2 C7 C6 117.9(4)
N2 C7 C8 111.2(3)
C6 C7 C8 130.8(4)
N3 C8 C7 113.6(3)
N3 C8 C9 127.0(3)
C7 C8 C9 119.3(3)
C11 C10 C15 120.6(3)
C11 C10 N1 118.6(3)
C15 C10 N1 120.8(3)
C12 C11 C10 118.8(4)
C12 C11 C16 120.3(4)
C10 C11 C16 120.9(3)
C11 C12 C13 120.5(4)
C14 C13 C12 119.5(4)
C13 C14 C15 122.0(4)
C14 C15 C10 118.6(4)
C14 C15 C19 120.9(4)
C10 C15 C19 120.5(3)
C11 C16 C17 111.5(3)
C11 C16 C18 111.6(4)
C17 C16 C18 110.3(3)
C15 C19 C20 109.0(3)
C15 C19 C21 113.0(4)
C20 C19 C21 111.8(3)
N3 C22 C23 112.2(3)
N3 C22 C24 110.0(3)
C23 C22 C24 115.2(3)
C25 C24 C26 108.9(4)
C25 C24 C27 107.8(3)
C26 C24 C27 109.9(4)
C25 C24 C22 108.5(3)
C26 C24 C22 113.6(3)
C27 C24 C22 108.1(4)
N4 C29 C30 112.1(3)
N4 C29 C28 126.4(3)
C30 C29 C28 121.5(3)
N5 C30 C31 121.2(3)
N5 C30 C29 109.7(3)
C31 C30 C29 129.0(3)
C32 C31 C30 118.6(4)
C31 C32 C33 120.7(3)
C34 C33 C32 118.5(4)
N5 C34 C33 121.6(4)
N5 C34 C35 108.7(3)
C33 C34 C35 129.7(4)
N6 C35 C34 114.4(3)
N6 C35 C36 128.4(4)
C34 C35 C36 117.1(3)
C38 C37 C42 123.8(4)
C38 C37 N4 117.4(4)
C42 C37 N4 118.9(4)
N6 C49 C50 114.7(3)
N6 C49 C51 111.4(3)
C50 C49 C51 114.8(3)
C37 C38 C39 116.6(4)
C37 C38 C46 123.0(4)
C39 C38 C46 120.3(4)
C40 C39 C38 122.0(4)
C53 C51 C54 107.3(3)
C53 C51 C52 109.1(4)
C54 C51 C52 108.2(3)
C53 C51 C49 110.6(3)
C54 C51 C49 107.9(4)
C52 C51 C49 113.4(3)
C39 C40 C41 120.4(4)
C40 C41 C42 121.2(4)
C37 C42 C41 115.9(4)
C37 C42 C43 122.7(3)
C41 C42 C43 121.3(4)
C48 C46 C38 112.8(3)
C48 C46 C47 111.8(3)
C38 C46 C47 111.1(4)
C42 C43 C45 112.0(3)
C42 C43 C44 112.5(4)
C45 C43 C44 110.0(3)
C2 N1 C10 117.7(3)
C2 N1 Co1 115.0(2)
C10 N1 Co1 127.1(2)
C3 N2 C7 120.9(3)
C3 N2 Co1 120.1(2)
C7 N2 Co1 118.6(2)
C8 N3 C22 117.1(3)
C8 N3 Co1 113.4(2)
C22 N3 Co1 129.5(2)
C29 N4 C37 115.2(3)
C29 N4 Co2 116.4(2)
C37 N4 Co2 128.3(2)
C34 N5 C30 119.2(3)
C34 N5 Co2 120.7(2)
C30 N5 Co2 119.9(2)
C35 N6 C49 125.6(3)
C35 N6 Co2 113.9(3)
C49 N6 Co2 120.4(2)
N2 Co1 N1 80.97(12)
N2 Co1 N3 81.30(12)
N1 Co1 N3 161.52(12)
N2 Co1 Cl1 163.95(10)
N1 Co1 Cl1 94.50(9)
N3 Co1 Cl1 103.98(9)
N5 Co2 N4 81.74(13)
N5 Co2 N6 81.48(13)
N4 Co2 N6 162.73(13)
N5 Co2 Cl2 167.45(10)
N4 Co2 Cl2 96.74(9)
N6 Co2 Cl2 100.52(9)

loop_
_geom_bond_atom_site_label_1
_geom_bond_atom_site_label_2
_geom_bond_distance
C1 C2 1.523(5)
C2 N1 1.306(4)
C2 C3 1.445(5)
C3 N2 1.354(5)
C3 C4 1.377(4)
C4 C5 1.378(5)
C5 C6 1.359(6)
C6 C7 1.403(5)
C7 N2 1.369(4)
C7 C8 1.442(5)
C8 N3 1.326(4)
C8 C9 1.474(5)
C10 C11 1.402(5)
C10 C15 1.413(5)
C10 N1 1.435(4)
C11 C12 1.371(5)
C11 C16 1.522(6)
C12 C13 1.414(6)
C13 C14 1.360(5)
C14 C15 1.366(5)
C15 C19 1.529(5)
C16 C17 1.543(6)
C16 C18 1.550(5)
C19 C20 1.532(5)
C19 C21 1.536(6)
C22 N3 1.487(4)
C22 C23 1.535(5)
C22 C24 1.567(6)
C24 C25 1.523(5)
C24 C26 1.531(6)
C24 C27 1.545(6)
C28 C29 1.483(5)
C29 N4 1.332(5)
C29 C30 1.434(5)
C30 N5 1.387(5)
C30 C31 1.390(5)
C31 C32 1.387(5)
C32 C33 1.411(6)
C33 C34 1.377(4)
C34 N5 1.374(4)
C34 C35 1.443(5)
C35 N6 1.316(4)
C35 C36 1.545(5)
C37 C38 1.401(6)
C37 C42 1.402(6)
C37 N4 1.456(5)
C49 N6 1.488(4)
C49 C50 1.536(5)
C49 C51 1.554(6)
C38 C39 1.414(6)
C38 C46 1.509(6)
C39 C40 1.349(6)
C51 C53 1.520(6)
C51 C54 1.540(5)
C51 C52 1.543(5)
C40 C41 1.397(6)
C41 C42 1.420(5)
C42 C43 1.487(5)
C46 C48 1.499(6)
C46 C47 1.523(5)
C43 C45 1.517(5)
C43 C44 1.540(6)
N1 Co1 1.940(3)
N2 Co1 1.812(3)
N3 Co1 1.974(3)
N4 Co2 1.899(3)
N5 Co2 1.774(3)
N6 Co2 1.947(3)
Cl1 Co1 2.2026(10)
Cl2 Co2 2.2056(11)

loop_
_geom_torsion_atom_site_label_1
_geom_torsion_atom_site_label_2
_geom_torsion_atom_site_label_3
_geom_torsion_atom_site_label_4
_geom_torsion
N1 C2 C3 N2 -3.4(4)
C1 C2 C3 N2 176.0(3)
N1 C2 C3 C4 172.5(4)
C1 C2 C3 C4 -8.1(6)
N2 C3 C4 C5 3.8(5)
C2 C3 C4 C5 -171.7(4)
C3 C4 C5 C6 -3.9(6)
C4 C5 C6 C7 2.6(6)
C5 C6 C7 N2 -1.1(6)
C5 C6 C7 C8 -176.4(4)
N2 C7 C8 N3 0.5(5)
C6 C7 C8 N3 176.1(4)
N2 C7 C8 C9 -176.6(3)
C6 C7 C8 C9 -1.1(6)
C15 C10 C11 C12 -0.3(5)
N1 C10 C11 C12 -177.6(3)
C15 C10 C11 C16 178.9(3)
N1 C10 C11 C16 1.6(5)
C10 C11 C12 C13 1.6(5)
C16 C11 C12 C13 -177.6(3)
C11 C12 C13 C14 -1.7(6)
C12 C13 C14 C15 0.4(6)
C13 C14 C15 C10 1.0(5)
C13 C14 C15 C19 -178.2(3)
C11 C10 C15 C14 -1.1(5)
N1 C10 C15 C14 176.2(3)
C11 C10 C15 C19 178.1(3)
N1 C10 C15 C19 -4.6(5)
C12 C11 C16 C17 -52.7(5)
C10 C11 C16 C17 128.2(3)
C12 C11 C16 C18 71.2(4)
C10 C11 C16 C18 -108.0(4)
C14 C15 C19 C20 78.0(5)
C10 C15 C19 C20 -101.1(4)
C14 C15 C19 C21 -46.9(5)
C10 C15 C19 C21 134.0(4)
N3 C22 C24 C25 -63.9(4)
C23 C22 C24 C25 168.0(3)
N3 C22 C24 C26 57.3(4)
C23 C22 C24 C26 -70.8(4)
N3 C22 C24 C27 179.4(3)
C23 C22 C24 C27 51.4(5)
N4 C29 C30 N5 4.2(5)
C28 C29 C30 N5 -176.9(3)
N4 C29 C30 C31 -172.9(4)
C28 C29 C30 C31 5.9(6)
N5 C30 C31 C32 -0.8(6)
C29 C30 C31 C32 176.1(4)
C30 C31 C32 C33 -1.1(6)
C31 C32 C33 C34 4.1(6)
C32 C33 C34 N5 -5.2(6)
C32 C33 C34 C35 174.5(4)
N5 C34 C35 N6 -4.1(5)
C33 C34 C35 N6 176.3(4)
N5 C34 C35 C36 177.9(3)
C33 C34 C35 C36 -1.8(6)
C42 C37 C38 C39 -3.5(6)
N4 C37 C38 C39 175.3(3)
C42 C37 C38 C46 178.1(3)
N4 C37 C38 C46 -3.1(5)
C37 C38 C39 C40 0.7(6)
C46 C38 C39 C40 179.2(4)
N6 C49 C51 C53 -57.5(4)
C50 C49 C51 C53 170.1(3)
N6 C49 C51 C54 -174.6(3)
C50 C49 C51 C54 53.0(4)
N6 C49 C51 C52 65.5(4)
C50 C49 C51 C52 -66.9(4)
C38 C39 C40 C41 1.4(6)
C39 C40 C41 C42 -1.0(6)
C38 C37 C42 C41 3.8(5)
N4 C37 C42 C41 -175.0(3)
C38 C37 C42 C43 -173.4(3)
N4 C37 C42 C43 7.8(5)
C40 C41 C42 C37 -1.5(5)
C40 C41 C42 C43 175.8(3)
C37 C38 C46 C48 -128.6(4)
C39 C38 C46 C48 53.1(5)
C37 C38 C46 C47 105.0(4)
C39 C38 C46 C47 -73.4(4)
C37 C42 C43 C45 100.7(4)
C41 C42 C43 C45 -76.4(5)
C37 C42 C43 C44 -134.8(4)
C41 C42 C43 C44 48.1(5)
C3 C2 N1 C10 -172.5(3)
C1 C2 N1 C10 8.1(5)
C3 C2 N1 Co1 3.0(4)
C1 C2 N1 Co1 -176.4(3)
C11 C10 N1 C2 89.7(4)
C15 C10 N1 C2 -87.7(4)
C11 C10 N1 Co1 -85.3(4)
C15 C10 N1 Co1 97.4(4)
C4 C3 N2 C7 -2.3(5)
C2 C3 N2 C7 174.0(3)
C4 C3 N2 Co1 -173.9(3)
C2 C3 N2 Co1 2.4(4)
C6 C7 N2 C3 0.9(5)
C8 C7 N2 C3 177.1(3)
C6 C7 N2 Co1 172.7(3)
C8 C7 N2 Co1 -11.1(4)
C7 C8 N3 C22 -169.6(3)
C9 C8 N3 C22 7.3(6)
C7 C8 N3 Co1 9.0(4)
C9 C8 N3 Co1 -174.1(3)
C23 C22 N3 C8 -122.2(4)
C24 C22 N3 C8 108.2(4)
C23 C22 N3 Co1 59.5(5)
C24 C22 N3 Co1 -70.1(4)
C30 C29 N4 C37 177.2(3)
C28 C29 N4 C37 -1.6(6)
C30 C29 N4 Co2 -3.4(4)
C28 C29 N4 Co2 177.8(3)
C38 C37 N4 C29 -93.4(4)
C42 C37 N4 C29 85.5(4)
C38 C37 N4 Co2 87.3(4)
C42 C37 N4 Co2 -93.8(4)
C33 C34 N5 C30 3.3(5)
C35 C34 N5 C30 -176.4(3)
C33 C34 N5 Co2 -170.8(3)
C35 C34 N5 Co2 9.5(4)
C31 C30 N5 C34 -0.2(5)
C29 C30 N5 C34 -177.6(3)
C31 C30 N5 Co2 173.9(3)
C29 C30 N5 Co2 -3.5(4)
C34 C35 N6 C49 173.8(4)
C36 C35 N6 C49 -8.4(7)
C34 C35 N6 Co2 -2.1(4)
C36 C35 N6 Co2 175.7(3)
C50 C49 N6 C35 43.9(6)
C51 C49 N6 C35 -88.6(5)
C50 C49 N6 Co2 -140.4(3)
C51 C49 N6 Co2 87.1(4)
C3 N2 Co1 N1 -0.7(3)
C7 N2 Co1 N1 -172.5(3)
C3 N2 Co1 N3 -175.5(3)
C7 N2 Co1 N3 12.7(3)
C3 N2 Co1 Cl1 73.9(5)
C7 N2 Co1 Cl1 -97.9(4)
C2 N1 Co1 N2 -1.4(3)
C10 N1 Co1 N2 173.6(3)
C2 N1 Co1 N3 15.1(5)
C10 N1 Co1 N3 -169.8(3)
C2 N1 Co1 Cl1 -165.9(2)
C10 N1 Co1 Cl1 9.2(3)
C8 N3 Co1 N2 -11.9(3)
C22 N3 Co1 N2 166.5(3)
C8 N3 Co1 N1 -28.4(6)
C22 N3 Co1 N1 150.0(4)
C8 N3 Co1 Cl1 152.6(3)
C22 N3 Co1 Cl1 -29.0(3)
C34 N5 Co2 N4 175.4(3)
C30 N5 Co2 N4 1.4(3)
C34 N5 Co2 N6 -8.7(3)
C30 N5 Co2 N6 177.3(3)
C34 N5 Co2 Cl2 91.5(5)
C30 N5 Co2 Cl2 -82.5(6)
C29 N4 Co2 N5 1.3(3)
C37 N4 Co2 N5 -179.5(3)
C29 N4 Co2 N6 -12.6(6)
C37 N4 Co2 N6 166.7(4)
C29 N4 Co2 Cl2 168.7(3)
C37 N4 Co2 Cl2 -12.0(3)
C35 N6 Co2 N5 5.7(3)
C49 N6 Co2 N5 -170.5(3)
C35 N6 Co2 N4 19.6(6)
C49 N6 Co2 N4 -156.6(4)
C35 N6 Co2 Cl2 -161.8(3)
C49 N6 Co2 Cl2 22.1(3)

loop_
_platon_squeeze_void_nr
_platon_squeeze_void_average_x
_platon_squeeze_void_average_y
_platon_squeeze_void_average_z
_platon_squeeze_void_volume
_platon_squeeze_void_count_electrons
_platon_squeeze_void_content
1 0.238 -0.163 0.248 205 57 ' '
2 0.000 0.243 0.225 6 0 ' '
3 -0.238 0.337 0.752 205 57 ' '
4 -0.001 0.743 0.775 6 0 ' '
